data_2106986
loop_
_publ_author_name
'Iglesias, J.E.'
'Steinfink, H.'

_publ_section_title
;
 A variant of the Na Cl structure type: Ba Sn S2
;
_journal_name_full 'Acta Crystallographica B (24,1968-38,1982)'
_journal_page_first 1480
_journal_page_last 1483
_journal_volume 29
_journal_year 1973
_chemical_formula_sum 'Ba S2 Sn'
_chemical_name_systematic 'Ba Sn S2'
_space_group_IT_number 14
_symmetry_space_group_name_Hall '-P 2ybc'
_symmetry_space_group_name_H-M 'P 1 21/c 1'
_cell_angle_alpha 90
_cell_angle_beta 97.058
_cell_angle_gamma 90
_cell_formula_units_Z 4
_cell_length_a 6.0848
_cell_length_b 12.1396
_cell_length_c 6.2356
_cell_volume 457.115
_citation_journal_id_ASTM ACBCAR
_cod_data_source_file Iglesias_ACBCAR_1973_1008.cif
_cod_data_source_block Ba1S2Sn1
_cod_original_cell_volume 457.1149
_cod_original_formula_sum 'Ba1 S2 Sn1'
_cod_database_code 2106986

loop_
_symmetry_equiv_pos_as_xyz
x,y,z
-x,y+1/2,-z+1/2
-x,-y,-z
x,-y-1/2,z-1/2

loop_
_atom_site_label
_atom_site_type_symbol
_atom_site_fract_x
_atom_site_fract_y
_atom_site_fract_z
_atom_site_occupancy
_atom_site_U_iso_or_equiv
S1 S-2 0.1249 0.1239 0.2668 1 0.0
S2 S-2 0.5699 0.3381 0.3916 1 0.0
Sn1 Sn+2 0.5412 0.1307 0.3018 1 0.0
Ba1 Ba+2 0.0567 0.3796 0.2589 1 0.0
